data_4109003
loop_
_publ_author_name
'Rajshekhar Ghosh'
'Xiawei Zhang'
'Patrick Achord'
'Thomas J. Emge'
'Karsten Krogh-Jespersen'
'Alan S. Goldman'

_publ_contact_author_address
; 
 Department of Chemistry 
 Rutgers, The State University of New Jersey
 610 Taylor Road
 Piscataway, New Jersey  08854-8087  U.S.A. 
;
_publ_contact_author_email agoldman@rutchem.rutgers.edu
_publ_contact_author_name 'Alan S. Goldman'
_publ_section_title
;
 Dimerization of Alkynes Promoted by a Pincer-Ligated Iridium Complex. C-C
 Reductive Elimination Inhibited by Steric Crowding
;
_journal_name_full 'Journal of the American Chemical Society'
_journal_page_first 853
_journal_page_last 866
_journal_paper_doi 10.1021/ja0647194
_journal_volume 129
_journal_year 2007
_chemical_formula_sum 'C32 H48.67 Ir P2'
_chemical_formula_weight 687.52
_chemical_name_systematic
; 
 ? 
;
_space_group_IT_number 15
_symmetry_cell_setting monoclinic
_symmetry_space_group_name_Hall '-C 2yc'
_symmetry_space_group_name_H-M 'C 1 2/c 1'
_atom_sites_solution_hydrogens geom
_atom_sites_solution_primary direct
_atom_sites_solution_secondary difmap
_audit_creation_method SHELXL-97
_cell_angle_alpha 90.00
_cell_angle_beta 96.944(1)
_cell_angle_gamma 90.00
_cell_formula_units_Z 12
_cell_length_a 15.6669(12)
_cell_length_b 28.019(3)
_cell_length_c 21.1975(16)
_cell_measurement_reflns_used 9493
_cell_measurement_temperature 100(2)
_cell_measurement_theta_max 30.51
_cell_measurement_theta_min 2.32
_cell_volume 9236.8(14)
_computing_cell_refinement 'Bruker SMART'
_computing_data_collection 'Bruker SMART'
_computing_data_reduction 'Bruker SAINT'
_computing_molecular_graphics 'Bruker SHELXTL'
_computing_publication_material 'Bruker SHELXTL'
_computing_structure_refinement 'SHELXL-97 (Sheldrick, 1997)'
_computing_structure_solution 'SHELXS-97 (Sheldrick, 1990)'
_diffrn_ambient_temperature 100(2)
_diffrn_measured_fraction_theta_full 0.996
_diffrn_measured_fraction_theta_max 0.996
_diffrn_measurement_device_type 'CCD area detector'
_diffrn_measurement_method 'phi and omega scans'
_diffrn_radiation_monochromator graphite
_diffrn_radiation_source 'fine-focus sealed tube'
_diffrn_radiation_type MoK\a
_diffrn_radiation_wavelength 0.71073
_diffrn_reflns_av_R_equivalents 0.0542
_diffrn_reflns_av_sigmaI/netI 0.0493
_diffrn_reflns_limit_h_max 22
_diffrn_reflns_limit_h_min -22
_diffrn_reflns_limit_k_max 40
_diffrn_reflns_limit_k_min -40
_diffrn_reflns_limit_l_max 30
_diffrn_reflns_limit_l_min -30
_diffrn_reflns_number 56662
_diffrn_reflns_theta_full 30.57
_diffrn_reflns_theta_max 30.57
_diffrn_reflns_theta_min 1.75
_diffrn_standards_decay_% 0
_diffrn_standards_interval_time 0
_diffrn_standards_number 0
_exptl_absorpt_coefficient_mu 4.459
_exptl_absorpt_correction_T_max 0.9568
_exptl_absorpt_correction_T_min 0.5008
_exptl_absorpt_correction_type multi-scan
_exptl_absorpt_process_details 'Bruker SAINT (SADABS)'
_exptl_crystal_colour red
_exptl_crystal_density_diffrn 1.483
_exptl_crystal_description plane
_exptl_crystal_F_000 4172
_exptl_crystal_size_max 0.18
_exptl_crystal_size_mid 0.09
_exptl_crystal_size_min 0.01
_refine_diff_density_max 3.037
_refine_diff_density_min -1.301
_refine_diff_density_rms 0.124
_refine_ls_extinction_method none
_refine_ls_goodness_of_fit_ref 1.037
_refine_ls_hydrogen_treatment mixed
_refine_ls_matrix_type full
_refine_ls_number_parameters 631
_refine_ls_number_reflns 14112
_refine_ls_number_restraints 438
_refine_ls_restrained_S_all 1.168
_refine_ls_R_factor_all 0.0742
_refine_ls_R_factor_gt 0.0434
_refine_ls_shift/su_max 0.002
_refine_ls_shift/su_mean 0.000
_refine_ls_structure_factor_coef Fsqd
_refine_ls_weighting_details 'calc w=1/[\s^2^(Fo^2^)+(0.0370P)^2^+25.7000P] where P=(Fo^2^+2Fc^2^)/3'
_refine_ls_weighting_scheme calc
_refine_ls_wR_factor_gt 0.0889
_refine_ls_wR_factor_ref 0.0987
_reflns_number_gt 9826
_reflns_number_total 14112
_reflns_threshold_expression >2sigma(I)
_cod_data_source_file ja0647194si20060716_051242.cif
_cod_data_source_block ir_ccph
_cod_original_cell_volume 9236.7(13)
_cod_database_code 4109003

loop_
_symmetry_equiv_pos_as_xyz
'x, y, z'
'-x, y, -z+1/2'
'x+1/2, y+1/2, z'
'-x+1/2, y+1/2, -z+1/2'
'-x, -y, -z'
'x, -y, z-1/2'
'-x+1/2, -y+1/2, -z'
'x+1/2, -y+1/2, z-1/2'

loop_
_atom_site_label
_atom_site_type_symbol
_atom_site_fract_x
_atom_site_fract_y
_atom_site_fract_z
_atom_site_U_iso_or_equiv
_atom_site_adp_type
_atom_site_occupancy
_atom_site_symmetry_multiplicity
_atom_site_calc_flag
_atom_site_refinement_flags
_atom_site_disorder_assembly
_atom_site_disorder_group
Ir1 Ir -0.240605(13) 0.169302(7) 0.239878(8) 0.03752(6) Uani 1 1 d D . .
H1 H -0.1523(6) 0.1406(2) 0.24276(14) 0.045 Uiso 0.50 1 d PD . .
P1 P -0.18820(11) 0.21622(5) 0.32440(6) 0.0488(4) Uani 1 1 d D . .
P2 P -0.28740(9) 0.13889(5) 0.14099(6) 0.0383(3) Uani 1 1 d D . .
C1 C -0.1926(3) 0.22298(18) 0.1877(2) 0.0406(12) Uani 1 1 d DU . .
C2 C -0.1548(4) 0.2647(2) 0.2166(3) 0.0527(14) Uani 1 1 d DU . .
C3 C -0.1276(4) 0.3019(2) 0.1804(3) 0.0550(15) Uani 1 1 d DU . .
H3 H -0.1028 0.3296 0.2009 0.066 Uiso 1 1 calc R . .
C4 C -0.1362(4) 0.2988(2) 0.1152(3) 0.0550(15) Uani 1 1 d DU . .
H4 H -0.1188 0.3247 0.0908 0.066 Uiso 1 1 calc R . .
C5 C -0.1699(4) 0.2584(2) 0.0853(2) 0.0504(14) Uani 1 1 d DU . .
H5 H -0.1748 0.2564 0.0403 0.060 Uiso 1 1 calc R . .
C6 C -0.1971(3) 0.2201(2) 0.1201(2) 0.0430(12) Uani 1 1 d DU . .
C7 C -0.1450(8) 0.2687(3) 0.2876(3) 0.115(4) Uani 1 1 d U . .
H7A H -0.1754 0.2976 0.2998 0.138 Uiso 1 1 calc R . .
H7B H -0.0833 0.2722 0.3037 0.138 Uiso 1 1 calc R . .
C8 C -0.2259(4) 0.1733(2) 0.0879(2) 0.0460(12) Uani 1 1 d U . .
H8A H -0.1751 0.1548 0.0786 0.055 Uiso 1 1 calc R . .
H8B H -0.2622 0.1798 0.0473 0.055 Uiso 1 1 calc R . .
C9 C -0.0991(4) 0.1927(3) 0.3821(3) 0.0657(18) Uani 1 1 d U . .
C10 C -0.0253(6) 0.1801(5) 0.3430(6) 0.164(5) Uani 1 1 d U . .
H10A H -0.0181 0.2060 0.3130 0.245 Uiso 1 1 calc R . .
H10B H -0.0391 0.1504 0.3196 0.245 Uiso 1 1 calc R . .
H10C H 0.0281 0.1760 0.3717 0.245 Uiso 1 1 calc R . .
C11 C -0.0643(5) 0.2284(3) 0.4328(3) 0.085(2) Uani 1 1 d U . .
H11A H -0.0521 0.2587 0.4126 0.127 Uiso 1 1 calc R . .
H11B H -0.0112 0.2159 0.4562 0.127 Uiso 1 1 calc R . .
H11C H -0.1071 0.2336 0.4622 0.127 Uiso 1 1 calc R . .
C12 C -0.1263(6) 0.1477(3) 0.4126(5) 0.109(3) Uani 1 1 d U . .
H12A H -0.1573 0.1271 0.3801 0.164 Uiso 1 1 calc R . .
H12B H -0.1639 0.1557 0.4447 0.164 Uiso 1 1 calc R . .
H12C H -0.0753 0.1309 0.4328 0.164 Uiso 1 1 calc R . .
C13 C -0.2792(5) 0.2405(3) 0.3650(3) 0.072(2) Uani 1 1 d U . .
C14 C -0.2618(7) 0.2855(3) 0.4032(4) 0.101(3) Uani 1 1 d U . .
H14A H -0.2559 0.3124 0.3745 0.151 Uiso 1 1 calc R . .
H14B H -0.2085 0.2818 0.4322 0.151 Uiso 1 1 calc R . .
H14C H -0.3096 0.2917 0.4279 0.151 Uiso 1 1 calc R . .
C15 C -0.3124(5) 0.2031(3) 0.4078(4) 0.087(3) Uani 1 1 d U . .
H15A H -0.3266 0.1739 0.3834 0.130 Uiso 1 1 calc R . .
H15B H -0.3640 0.2152 0.4243 0.130 Uiso 1 1 calc R . .
H15C H -0.2680 0.1962 0.4433 0.130 Uiso 1 1 calc R . .
C16 C -0.3532(7) 0.2472(4) 0.3104(4) 0.138(5) Uani 1 1 d U . .
H16A H -0.3604 0.2178 0.2851 0.207 Uiso 1 1 calc R . .
H16B H -0.3393 0.2737 0.2832 0.207 Uiso 1 1 calc R . .
H16C H -0.4066 0.2543 0.3282 0.207 Uiso 1 1 calc R . .
C17 C -0.2622(5) 0.0751(2) 0.1239(3) 0.0618(18) Uani 1 1 d U . .
C18 C -0.1749(6) 0.0646(3) 0.1587(4) 0.098(3) Uani 1 1 d U . .
H18A H -0.1744 0.0725 0.2037 0.147 Uiso 1 1 calc R . .
H18B H -0.1316 0.0837 0.1405 0.147 Uiso 1 1 calc R . .
H18C H -0.1619 0.0306 0.1544 0.147 Uiso 1 1 calc R . .
C19 C -0.2623(6) 0.0643(3) 0.0531(3) 0.087(3) Uani 1 1 d U . .
H19A H -0.3139 0.0780 0.0292 0.130 Uiso 1 1 calc R . .
H19B H -0.2621 0.0297 0.0467 0.130 Uiso 1 1 calc R . .
H19C H -0.2110 0.0783 0.0382 0.130 Uiso 1 1 calc R . .
C20 C -0.3265(6) 0.0416(2) 0.1505(3) 0.080(2) Uani 1 1 d U . .
H20A H -0.3839 0.0465 0.1274 0.120 Uiso 1 1 calc R . .
H20B H -0.3279 0.0485 0.1957 0.120 Uiso 1 1 calc R . .
H20C H -0.3088 0.0084 0.1455 0.120 Uiso 1 1 calc R . .
C21 C -0.4024(4) 0.1533(2) 0.1149(3) 0.0491(13) Uani 1 1 d U . .
C22 C -0.4086(4) 0.2080(2) 0.1092(4) 0.0640(18) Uani 1 1 d U . .
H22A H -0.3738 0.2190 0.0767 0.096 Uiso 1 1 calc R . .
H22B H -0.3873 0.2226 0.1501 0.096 Uiso 1 1 calc R . .
H22C H -0.4687 0.2172 0.0972 0.096 Uiso 1 1 calc R . .
C23 C -0.4374(5) 0.1334(3) 0.0485(3) 0.075(2) Uani 1 1 d U . .
H23A H -0.3977 0.1418 0.0179 0.112 Uiso 1 1 calc R . .
H23B H -0.4940 0.1473 0.0349 0.112 Uiso 1 1 calc R . .
H23C H -0.4424 0.0986 0.0508 0.112 Uiso 1 1 calc R . .
C24 C -0.4590(4) 0.1357(2) 0.1630(3) 0.0602(16) Uani 1 1 d U . .
H24A H -0.4527 0.1010 0.1678 0.090 Uiso 1 1 calc R . .
H24B H -0.5191 0.1434 0.1483 0.090 Uiso 1 1 calc R . .
H24C H -0.4419 0.1512 0.2040 0.090 Uiso 1 1 calc R . .
C25 C -0.2931(3) 0.11637(18) 0.2908(2) 0.0416(12) Uani 1 1 d DU . .
C26 C -0.3250(4) 0.0871(2) 0.3186(3) 0.0505(14) Uani 1 1 d DU . .
C27 C -0.3672(4) 0.0496(2) 0.3514(3) 0.0631(19) Uani 1 1 d DU . .
C28 C -0.3631(5) 0.0504(3) 0.4176(3) 0.074(2) Uani 1 1 d DU . .
H28 H -0.3333 0.0754 0.4412 0.089 Uiso 1 1 calc R . .
C29 C -0.4026(5) 0.0144(3) 0.4486(4) 0.093(3) Uani 1 1 d DU . .
H29 H -0.4002 0.0154 0.4936 0.111 Uiso 1 1 calc R . .
C30 C -0.4443(6) -0.0219(4) 0.4162(5) 0.110(4) Uani 1 1 d DU . .
H30 H -0.4708 -0.0462 0.4384 0.131 Uiso 1 1 calc R . .
C31 C -0.4485(7) -0.0237(3) 0.3509(5) 0.117(4) Uani 1 1 d DU . .
H31 H -0.4772 -0.0493 0.3278 0.140 Uiso 1 1 calc R . .
C32 C -0.4099(6) 0.0127(3) 0.3194(4) 0.091(3) Uani 1 1 d DU . .
H32 H -0.4134 0.0118 0.2743 0.109 Uiso 1 1 calc R . .
Ir2 Ir 0.01555(3) -0.076364(11) 0.25695(3) 0.02688(11) Uani 0.50 1 d PD . .
H2A H 0.0144(5) -0.1334(4) 0.2611(2) 0.032 Uiso 0.50 1 d PD . .
C33 C 0.1348(7) -0.0775(4) 0.3101(5) 0.0296(17) Uani 0.50 1 d PDU A 1
C34 C 0.2106(6) -0.0865(4) 0.2827(5) 0.043(2) Uani 0.50 1 d PDU A 1
C35 C 0.2900(8) -0.0900(5) 0.3195(7) 0.051(3) Uani 0.50 1 d PDU A 1
H35 H 0.3404 -0.0953 0.2996 0.061 Uiso 0.50 1 calc PR A 1
C36 C 0.2961(8) -0.0859(5) 0.3844(7) 0.049(3) Uani 0.50 1 d PDU A 1
H36 H 0.3502 -0.0897 0.4094 0.059 Uiso 0.50 1 calc PR A 1
C37 C 0.2243(7) -0.0762(4) 0.4132(5) 0.045(2) Uani 0.50 1 d PDU A 1
H37 H 0.2289 -0.0729 0.4581 0.054 Uiso 0.50 1 calc PR A 1
C38 C 0.1444(6) -0.0713(3) 0.3767(4) 0.034(2) Uani 0.50 1 d PDU A 1
C57 C -0.1023(6) -0.0785(3) 0.2043(5) 0.0296(17) Uani 0.50 1 d PDU A 2
C58 C -0.1736(7) -0.0836(4) 0.1772(5) 0.038(2) Uani 0.50 1 d PDU A 2
C59 C -0.2628(7) -0.0937(4) 0.1499(6) 0.041(2) Uani 0.50 1 d PDU A 2
C60 C -0.2852(8) -0.0965(5) 0.0843(6) 0.050(3) Uani 0.50 1 d PDU A 2
H60 H -0.2436 -0.0892 0.0566 0.060 Uiso 0.50 1 calc PR A 2
C61 C -0.3668(7) -0.1098(5) 0.0594(6) 0.063(3) Uani 0.50 1 d PDU A 2
H61 H -0.3808 -0.1121 0.0146 0.075 Uiso 0.50 1 calc PR A 2
C62 C -0.4283(8) -0.1198(5) 0.0982(6) 0.065(4) Uani 0.50 1 d PDU A 2
H62 H -0.4848 -0.1285 0.0805 0.078 Uiso 0.50 1 calc PR A 2
C63 C -0.4078(7) -0.1171(4) 0.1631(6) 0.059(3) Uani 0.50 1 d PDU A 2
H63 H -0.4496 -0.1248 0.1904 0.071 Uiso 0.50 1 calc PR A 2
C64 C -0.3257(8) -0.1031(5) 0.1886(6) 0.051(3) Uani 0.50 1 d PDU A 2
H64 H -0.3126 -0.0999 0.2333 0.061 Uiso 0.50 1 calc PR A 2
P3 P 0.09477(17) -0.08027(9) 0.17326(12) 0.0357(5) Uani 0.50 1 d PD A 1
C39 C 0.2032(8) -0.0970(6) 0.2118(6) 0.065(3) Uani 0.50 1 d PU A 1
H39A H 0.2132 -0.1314 0.2050 0.078 Uiso 0.50 1 calc PR A 1
H39B H 0.2474 -0.0788 0.1924 0.078 Uiso 0.50 1 calc PR A 1
C41 C 0.097(2) -0.0188(9) 0.1347(12) 0.043(3) Uani 0.50 1 d PU A 1
C42 C 0.1486(11) 0.0097(5) 0.1873(8) 0.077(4) Uani 0.50 1 d PU A 1
H42A H 0.2066 -0.0037 0.1961 0.115 Uiso 0.50 1 calc PR A 1
H42B H 0.1199 0.0082 0.2258 0.115 Uiso 0.50 1 calc PR A 1
H42C H 0.1524 0.0431 0.1739 0.115 Uiso 0.50 1 calc PR A 1
C43 C 0.1628(11) -0.0227(5) 0.0808(7) 0.068(4) Uani 0.50 1 d PU A 1
H43A H 0.2091 -0.0452 0.0950 0.102 Uiso 0.50 1 calc PR A 1
H43B H 0.1875 0.0088 0.0742 0.102 Uiso 0.50 1 calc PR A 1
H43C H 0.1313 -0.0340 0.0409 0.102 Uiso 0.50 1 calc PR A 1
C44 C 0.0211(11) -0.0022(5) 0.1109(7) 0.084(5) Uani 0.50 1 d PU A 1
H44A H -0.0055 -0.0242 0.0783 0.126 Uiso 0.50 1 calc PR A 1
H44B H 0.0280 0.0292 0.0918 0.126 Uiso 0.50 1 calc PR A 1
H44C H -0.0158 0.0007 0.1449 0.126 Uiso 0.50 1 calc PR A 1
C45 C 0.0726(14) -0.1259(14) 0.1133(11) 0.039(3) Uani 0.50 1 d PU A 1
C46 C 0.1435(11) -0.1431(6) 0.0769(8) 0.081(5) Uani 0.50 1 d PU A 1
H46A H 0.1633 -0.1166 0.0522 0.121 Uiso 0.50 1 calc PR A 1
H46B H 0.1217 -0.1688 0.0480 0.121 Uiso 0.50 1 calc PR A 1
H46C H 0.1914 -0.1550 0.1067 0.121 Uiso 0.50 1 calc PR A 1
C47 C -0.0071(11) -0.1144(6) 0.0651(8) 0.093(5) Uani 0.50 1 d PU A 1
H47A H 0.0091 -0.0917 0.0334 0.140 Uiso 0.50 1 calc PR A 1
H47B H -0.0520 -0.1003 0.0876 0.140 Uiso 0.50 1 calc PR A 1
H47C H -0.0287 -0.1438 0.0439 0.140 Uiso 0.50 1 calc PR A 1
C48 C 0.0386(14) -0.1719(6) 0.1485(10) 0.105(6) Uani 0.50 1 d PU A 1
H48A H -0.0203 -0.1662 0.1579 0.157 Uiso 0.50 1 calc PR A 1
H48B H 0.0760 -0.1777 0.1883 0.157 Uiso 0.50 1 calc PR A 1
H48C H 0.0394 -0.1999 0.1208 0.157 Uiso 0.50 1 calc PR A 1
P4 P -0.03317(16) -0.07164(8) 0.35466(11) 0.0291(5) Uani 0.50 1 d PD A 2
C40 C 0.0656(6) -0.0570(3) 0.4080(4) 0.036(2) Uani 0.50 1 d PU A 2
H40A H 0.0674 -0.0224 0.4171 0.043 Uiso 0.50 1 calc PR A 2
H40B H 0.0656 -0.0743 0.4488 0.043 Uiso 0.50 1 calc PR A 2
C49 C -0.116(2) -0.0247(9) 0.3669(12) 0.043(3) Uani 0.50 1 d PU A 2
C50 C -0.0734(11) 0.0202(4) 0.3266(7) 0.072(4) Uani 0.50 1 d PU A 2
H50A H -0.0305 0.0374 0.3555 0.108 Uiso 0.50 1 calc PR A 2
H50B H -0.1192 0.0422 0.3098 0.108 Uiso 0.50 1 calc PR A 2
H50C H -0.0459 0.0067 0.2915 0.108 Uiso 0.50 1 calc PR A 2
C51 C -0.1090(10) -0.0041(5) 0.4354(7) 0.068(4) Uani 0.50 1 d PU A 2
H51A H -0.0531 0.0116 0.4456 0.103 Uiso 0.50 1 calc PR A 2
H51B H -0.1142 -0.0301 0.4656 0.103 Uiso 0.50 1 calc PR A 2
H51C H -0.1551 0.0191 0.4382 0.103 Uiso 0.50 1 calc PR A 2
C52 C -0.1995(9) -0.0341(5) 0.3377(7) 0.077(4) Uani 0.50 1 d PU A 2
H52A H -0.2268 -0.0578 0.3626 0.116 Uiso 0.50 1 calc PR A 2
H52B H -0.1968 -0.0464 0.2947 0.116 Uiso 0.50 1 calc PR A 2
H52C H -0.2333 -0.0046 0.3353 0.116 Uiso 0.50 1 calc PR A 2
C53 C -0.0695(13) -0.1338(12) 0.3824(10) 0.039(3) Uani 0.50 1 d PU A 2
C54 C 0.0067(7) -0.1618(4) 0.3935(6) 0.045(2) Uani 0.50 1 d PU A 2
H54A H 0.0448 -0.1482 0.4291 0.068 Uiso 0.50 1 calc PR A 2
H54B H 0.0361 -0.1618 0.3553 0.068 Uiso 0.50 1 calc PR A 2
H54C H -0.0084 -0.1946 0.4038 0.068 Uiso 0.50 1 calc PR A 2
C55 C -0.1061(8) -0.1251(5) 0.4497(6) 0.057(3) Uani 0.50 1 d PU A 2
H55A H -0.1615 -0.1086 0.4424 0.085 Uiso 0.50 1 calc PR A 2
H55B H -0.0652 -0.1057 0.4773 0.085 Uiso 0.50 1 calc PR A 2
H55C H -0.1138 -0.1560 0.4701 0.085 Uiso 0.50 1 calc PR A 2
C56 C -0.1412(7) -0.1519(4) 0.3348(5) 0.047(3) Uani 0.50 1 d PU A 2
H56A H -0.1932 -0.1330 0.3379 0.071 Uiso 0.50 1 calc PR A 2
H56B H -0.1527 -0.1855 0.3437 0.071 Uiso 0.50 1 calc PR A 2
H56C H -0.1246 -0.1490 0.2919 0.071 Uiso 0.50 1 calc PR A 2

loop_
_atom_site_aniso_label
_atom_site_aniso_U_11
_atom_site_aniso_U_22
_atom_site_aniso_U_33
_atom_site_aniso_U_23
_atom_site_aniso_U_13
_atom_site_aniso_U_12
Ir1 0.04866(12) 0.04019(11) 0.02718(8) 0.00793(8) 0.01867(7) 0.00949(9)
P1 0.0689(10) 0.0492(8) 0.0319(6) 0.0035(6) 0.0213(7) -0.0042(7)
P2 0.0453(7) 0.0429(7) 0.0298(6) 0.0075(5) 0.0175(5) 0.0098(6)
C1 0.040(3) 0.049(3) 0.035(2) 0.012(2) 0.016(2) 0.011(2)
C2 0.069(4) 0.052(3) 0.041(3) 0.008(2) 0.021(3) -0.001(3)
C3 0.057(4) 0.052(3) 0.059(4) 0.014(3) 0.023(3) -0.003(3)
C4 0.051(3) 0.063(4) 0.054(3) 0.029(3) 0.017(3) 0.004(3)
C5 0.046(3) 0.071(4) 0.035(3) 0.025(3) 0.010(2) 0.001(3)
C6 0.033(3) 0.063(3) 0.036(2) 0.019(2) 0.013(2) 0.008(2)
C7 0.226(11) 0.082(5) 0.044(4) -0.007(3) 0.047(5) -0.072(6)
C8 0.047(3) 0.063(3) 0.030(2) 0.006(2) 0.014(2) 0.001(3)
C9 0.043(3) 0.085(5) 0.070(4) -0.013(4) 0.012(3) -0.005(3)
C10 0.062(6) 0.285(14) 0.147(9) -0.094(9) 0.025(6) 0.018(7)
C11 0.096(6) 0.096(6) 0.060(4) 0.006(4) -0.002(4) -0.032(5)
C12 0.094(6) 0.077(5) 0.138(8) 0.027(5) -0.063(6) 0.000(5)
C13 0.093(5) 0.078(5) 0.043(3) -0.010(3) 0.002(3) 0.044(4)
C14 0.156(8) 0.067(5) 0.091(6) -0.022(4) 0.066(6) -0.006(5)
C15 0.061(4) 0.119(6) 0.089(5) -0.049(5) 0.047(4) -0.018(4)
C16 0.140(8) 0.172(9) 0.092(6) -0.036(6) -0.031(6) 0.110(8)
C17 0.089(5) 0.053(3) 0.050(3) -0.003(3) 0.035(3) 0.024(3)
C18 0.116(7) 0.085(5) 0.099(6) 0.007(5) 0.040(5) 0.060(5)
C19 0.149(7) 0.066(4) 0.057(4) -0.011(3) 0.062(5) -0.010(5)
C20 0.142(7) 0.042(3) 0.067(4) 0.006(3) 0.059(5) 0.022(4)
C21 0.045(3) 0.045(3) 0.058(3) 0.006(3) 0.010(3) -0.003(2)
C22 0.045(3) 0.055(4) 0.093(5) 0.020(3) 0.012(3) 0.007(3)
C23 0.075(5) 0.087(5) 0.060(4) 0.012(4) 0.002(4) -0.013(4)
C24 0.048(3) 0.069(4) 0.067(4) 0.009(3) 0.018(3) -0.003(3)
C25 0.048(3) 0.046(3) 0.033(2) 0.002(2) 0.015(2) 0.017(2)
C26 0.053(3) 0.059(3) 0.043(3) 0.012(3) 0.021(3) 0.024(3)
C27 0.062(4) 0.067(4) 0.068(4) 0.039(3) 0.038(3) 0.029(3)
C28 0.069(4) 0.094(5) 0.063(4) 0.039(4) 0.028(3) 0.025(4)
C29 0.085(6) 0.113(7) 0.087(6) 0.069(5) 0.041(5) 0.027(5)
C30 0.103(7) 0.117(7) 0.116(8) 0.071(6) 0.047(6) 0.001(6)
C31 0.132(8) 0.108(7) 0.115(7) 0.048(6) 0.036(6) -0.030(6)
C32 0.115(7) 0.080(5) 0.083(5) 0.032(4) 0.039(5) -0.009(5)
Ir2 0.0225(3) 0.03364(15) 0.0245(3) -0.00055(15) 0.0031(2) -0.00350(13)
C33 0.023(4) 0.033(2) 0.032(3) 0.003(2) -0.001(3) 0.001(2)
C34 0.037(5) 0.051(6) 0.042(5) -0.004(5) 0.003(4) -0.010(5)
C35 0.035(7) 0.052(8) 0.068(9) -0.020(7) 0.016(6) -0.010(6)
C36 0.049(7) 0.041(7) 0.052(8) 0.001(6) -0.017(7) -0.003(5)
C37 0.042(6) 0.042(6) 0.049(6) -0.002(5) -0.005(5) -0.006(5)
C38 0.034(5) 0.025(4) 0.040(5) 0.001(4) -0.003(4) -0.004(4)
C57 0.023(4) 0.033(2) 0.032(3) 0.003(2) -0.001(3) 0.001(2)
C58 0.043(4) 0.033(4) 0.038(4) 0.004(3) 0.002(4) -0.001(4)
C59 0.036(6) 0.033(5) 0.051(7) 0.002(5) -0.003(6) -0.004(5)
C60 0.047(7) 0.051(7) 0.049(7) 0.004(6) -0.006(6) -0.004(6)
C61 0.054(7) 0.073(8) 0.056(7) 0.009(6) -0.014(6) -0.015(6)
C62 0.051(7) 0.060(7) 0.079(9) 0.006(6) -0.019(7) -0.005(6)
C63 0.042(6) 0.061(7) 0.075(8) 0.021(6) 0.003(6) 0.006(5)
C64 0.048(8) 0.051(8) 0.054(7) 0.003(6) 0.004(6) 0.003(6)
P3 0.0355(14) 0.0422(14) 0.0311(12) -0.0044(10) 0.0103(10) -0.0066(11)
C39 0.046(7) 0.104(10) 0.047(6) -0.013(6) 0.020(5) 0.000(7)
C41 0.042(12) 0.033(5) 0.058(4) 0.006(5) 0.022(5) 0.002(4)
C42 0.093(11) 0.054(8) 0.090(10) -0.018(7) 0.035(9) -0.022(8)
C43 0.085(10) 0.067(8) 0.060(8) 0.014(6) 0.044(7) -0.010(7)
C44 0.108(12) 0.074(9) 0.080(9) 0.031(7) 0.046(9) 0.004(8)
C45 0.047(3) 0.025(9) 0.046(3) 0.012(5) 0.013(3) -0.002(5)
C46 0.080(11) 0.088(11) 0.076(10) -0.042(8) 0.019(8) 0.013(8)
C47 0.097(11) 0.089(10) 0.091(11) -0.047(9) 0.002(9) 0.009(9)
C48 0.126(14) 0.063(9) 0.133(14) -0.006(10) 0.045(12) -0.014(10)
P4 0.0334(13) 0.0284(11) 0.0264(10) -0.0018(9) 0.0072(9) 0.0010(9)
C40 0.047(6) 0.036(5) 0.025(4) 0.000(4) 0.006(4) -0.002(4)
C49 0.042(12) 0.033(5) 0.058(4) 0.006(5) 0.022(5) 0.002(4)
C50 0.102(11) 0.031(6) 0.077(9) 0.007(6) -0.015(8) 0.007(7)
C51 0.076(9) 0.060(8) 0.069(8) -0.029(7) 0.007(7) 0.021(7)
C52 0.070(9) 0.076(9) 0.082(9) -0.015(7) -0.008(7) 0.045(7)
C53 0.047(3) 0.025(9) 0.046(3) 0.012(5) 0.013(3) -0.002(5)
C54 0.043(6) 0.044(6) 0.050(6) 0.003(5) 0.008(5) -0.008(5)
C55 0.041(7) 0.083(9) 0.049(7) 0.019(6) 0.017(5) -0.001(6)
C56 0.040(6) 0.053(6) 0.049(6) 0.014(5) 0.009(5) -0.008(5)

loop_
_atom_type_symbol
_atom_type_description
_atom_type_scat_dispersion_real
_atom_type_scat_dispersion_imag
_atom_type_scat_source
C C 0.0033 0.0016 'International Tables Vol C Tables 4.2.6.8 and 6.1.1.4'
H H 0.0000 0.0000 'International Tables Vol C Tables 4.2.6.8 and 6.1.1.4'
P P 0.1023 0.0942 'International Tables Vol C Tables 4.2.6.8 and 6.1.1.4'
Ir Ir -1.4442 7.9887 'International Tables Vol C Tables 4.2.6.8 and 6.1.1.4'

loop_
_geom_angle_atom_site_label_1
_geom_angle_atom_site_label_2
_geom_angle_atom_site_label_3
_geom_angle
C1 Ir1 C25 177.9(2)
C1 Ir1 P1 83.22(15)
C25 Ir1 P1 97.54(15)
C1 Ir1 P2 82.98(15)
C25 Ir1 P2 96.14(15)
P1 Ir1 P2 165.83(5)
C1 Ir1 H1 90.98(17)
C25 Ir1 H1 90.97(17)
P1 Ir1 H1 91.83(7)
P2 Ir1 H1 91.59(7)
C7 P1 C9 106.1(4)
C7 P1 C13 104.2(4)
C9 P1 C13 112.2(3)
C7 P1 Ir1 104.1(2)
C9 P1 Ir1 118.7(2)
C13 P1 Ir1 110.2(2)
C8 P2 C21 105.3(3)
C8 P2 C17 104.1(3)
C21 P2 C17 111.6(3)
C8 P2 Ir1 103.32(18)
C21 P2 Ir1 112.3(2)
C17 P2 Ir1 118.5(2)
C2 C1 C6 116.7(4)
C2 C1 Ir1 122.0(4)
C6 C1 Ir1 121.3(4)
C3 C2 C1 121.3(5)
C3 C2 C7 119.9(6)
C1 C2 C7 118.9(5)
C4 C3 C2 120.6(6)
C4 C3 H3 119.7
C2 C3 H3 119.7
C5 C4 C3 120.1(5)
C5 C4 H4 120.0
C3 C4 H4 120.0
C4 C5 C6 121.1(5)
C4 C5 H5 119.5
C6 C5 H5 119.5
C5 C6 C1 120.3(5)
C5 C6 C8 121.2(5)
C1 C6 C8 118.4(4)
C2 C7 P1 111.7(5)
C2 C7 H7A 109.3
P1 C7 H7A 109.3
C2 C7 H7B 109.3
P1 C7 H7B 109.3
H7A C7 H7B 107.9
C6 C8 P2 109.0(3)
C6 C8 H8A 109.9
P2 C8 H8A 109.9
C6 C8 H8B 109.9
P2 C8 H8B 109.9
H8A C8 H8B 108.3
C12 C9 C11 110.1(7)
C12 C9 C10 108.0(8)
C11 C9 C10 107.6(7)
C12 C9 P1 110.5(5)
C11 C9 P1 114.1(5)
C10 C9 P1 106.3(6)
C9 C10 H10A 109.5
C9 C10 H10B 109.5
H10A C10 H10B 109.5
C9 C10 H10C 109.5
H10A C10 H10C 109.5
H10B C10 H10C 109.5
C9 C11 H11A 109.5
C9 C11 H11B 109.5
H11A C11 H11B 109.5
C9 C11 H11C 109.5
H11A C11 H11C 109.5
H11B C11 H11C 109.5
C9 C12 H12A 109.5
C9 C12 H12B 109.5
H12A C12 H12B 109.5
C9 C12 H12C 109.5
H12A C12 H12C 109.5
H12B C12 H12C 109.5
C14 C13 C15 108.0(6)
C14 C13 C16 111.8(7)
C15 C13 C16 104.6(8)
C14 C13 P1 116.8(6)
C15 C13 P1 111.0(5)
C16 C13 P1 104.0(5)
C13 C14 H14A 109.5
C13 C14 H14B 109.5
H14A C14 H14B 109.5
C13 C14 H14C 109.5
H14A C14 H14C 109.5
H14B C14 H14C 109.5
C13 C15 H15A 109.5
C13 C15 H15B 109.5
H15A C15 H15B 109.5
C13 C15 H15C 109.5
H15A C15 H15C 109.5
H15B C15 H15C 109.5
C13 C16 H16A 109.5
C13 C16 H16B 109.5
H16A C16 H16B 109.5
C13 C16 H16C 109.5
H16A C16 H16C 109.5
H16B C16 H16C 109.5
C18 C17 C19 109.5(6)
C18 C17 C20 107.4(6)
C19 C17 C20 108.5(6)
C18 C17 P2 107.0(5)
C19 C17 P2 113.7(5)
C20 C17 P2 110.5(4)
C17 C18 H18A 109.5
C17 C18 H18B 109.5
H18A C18 H18B 109.5
C17 C18 H18C 109.5
H18A C18 H18C 109.5
H18B C18 H18C 109.5
C17 C19 H19A 109.5
C17 C19 H19B 109.5
H19A C19 H19B 109.5
C17 C19 H19C 109.5
H19A C19 H19C 109.5
H19B C19 H19C 109.5
C17 C20 H20A 109.5
C17 C20 H20B 109.5
H20A C20 H20B 109.5
C17 C20 H20C 109.5
H20A C20 H20C 109.5
H20B C20 H20C 109.5
C24 C21 C22 110.0(5)
C24 C21 C23 108.8(5)
C22 C21 C23 105.9(5)
C24 C21 P2 110.8(4)
C22 C21 P2 106.8(4)
C23 C21 P2 114.4(5)
C21 C22 H22A 109.5
C21 C22 H22B 109.5
H22A C22 H22B 109.5
C21 C22 H22C 109.5
H22A C22 H22C 109.5
H22B C22 H22C 109.5
C21 C23 H23A 109.5
C21 C23 H23B 109.5
H23A C23 H23B 109.5
C21 C23 H23C 109.5
H23A C23 H23C 109.5
H23B C23 H23C 109.5
C21 C24 H24A 109.5
C21 C24 H24B 109.5
H24A C24 H24B 109.5
C21 C24 H24C 109.5
H24A C24 H24C 109.5
H24B C24 H24C 109.5
C26 C25 Ir1 178.0(5)
C25 C26 C27 177.8(7)
C32 C27 C28 118.2(6)
C32 C27 C26 122.0(6)
C28 C27 C26 119.8(7)
C29 C28 C27 119.6(8)
C29 C28 H28 120.2
C27 C28 H28 120.2
C30 C29 C28 121.4(8)
C30 C29 H29 119.3
C28 C29 H29 119.3
C29 C30 C31 120.0(8)
C29 C30 H30 120.0
C31 C30 H30 120.0
C30 C31 C32 118.8(9)
C30 C31 H31 120.6
C32 C31 H31 120.6
C27 C32 C31 121.9(8)
C27 C32 H32 119.0
C31 C32 H32 119.0
C57 Ir2 C33 177.5(3)
C57 Ir2 P3 96.6(3)
C33 Ir2 P3 83.2(3)
C57 Ir2 P4 96.7(3)
C33 Ir2 P4 83.5(3)
P3 Ir2 P4 166.67(9)
C57 Ir2 H2A 89.1(3)
C33 Ir2 H2A 88.3(3)
P3 Ir2 H2A 90.35(10)
P4 Ir2 H2A 90.02(10)
C34 C33 C38 116.3(10)
C34 C33 Ir2 122.1(7)
C38 C33 Ir2 121.6(7)
C35 C34 C33 121.6(10)
C35 C34 C39 119.8(10)
C33 C34 C39 118.4(9)
C36 C35 C34 120.4(12)
C36 C35 H35 119.8
C34 C35 H35 119.8
C37 C36 C35 120.2(12)
C37 C36 H36 119.9
C35 C36 H36 119.9
C36 C37 C38 120.1(10)
C36 C37 H37 120.0
C38 C37 H37 120.0
C37 C38 C33 121.4(9)
C37 C38 C40 120.2(8)
C33 C38 C40 118.3(8)
C58 C57 Ir2 173.3(9)
C57 C58 C59 173.4(12)
C64 C59 C60 118.1(11)
C64 C59 C58 120.9(11)
C60 C59 C58 120.9(11)
C61 C60 C59 120.5(12)
C61 C60 H60 119.7
C59 C60 H60 119.7
C62 C61 C60 120.9(12)
C62 C61 H61 119.5
C60 C61 H61 119.5
C61 C62 C63 119.6(11)
C61 C62 H62 120.2
C63 C62 H62 120.2
C62 C63 C64 119.8(12)
C62 C63 H63 120.1
C64 C63 H63 120.1
C59 C64 C63 121.1(12)
C59 C64 H64 119.5
C63 C64 H64 119.5
C45 P3 C39 102.6(10)
C45 P3 C41 110.5(10)
C39 P3 C41 110.6(11)
C45 P3 Ir2 120.2(5)
C39 P3 Ir2 103.0(4)
C41 P3 Ir2 109.3(7)
C34 C39 P3 110.0(8)
C34 C39 H39A 109.7
P3 C39 H39A 109.7
C34 C39 H39B 109.7
P3 C39 H39B 109.7
H39A C39 H39B 108.2
C44 C41 C42 117.9(15)
C44 C41 C43 111.9(19)
C42 C41 C43 103(2)
C44 C41 P3 115(2)
C42 C41 P3 101.3(14)
C43 C41 P3 106.7(9)
C41 C42 H42A 109.5
C41 C42 H42B 109.5
H42A C42 H42B 109.5
C41 C42 H42C 109.5
H42A C42 H42C 109.5
H42B C42 H42C 109.5
C41 C43 H43A 109.5
C41 C43 H43B 109.5
H43A C43 H43B 109.5
C41 C43 H43C 109.5
H43A C43 H43C 109.5
H43B C43 H43C 109.5
C41 C44 H44A 109.5
C41 C44 H44B 109.5
H44A C44 H44B 109.5
C41 C44 H44C 109.5
H44A C44 H44C 109.5
H44B C44 H44C 109.5
C46 C45 C47 108.3(18)
C46 C45 C48 107(3)
C47 C45 C48 100.8(16)
C46 C45 P3 119.7(14)
C47 C45 P3 113(2)
C48 C45 P3 106.7(14)
C45 C46 H46A 109.5
C45 C46 H46B 109.5
H46A C46 H46B 109.5
C45 C46 H46C 109.5
H46A C46 H46C 109.5
H46B C46 H46C 109.5
C45 C47 H47A 109.5
C45 C47 H47B 109.5
H47A C47 H47B 109.5
C45 C47 H47C 109.5
H47A C47 H47C 109.5
H47B C47 H47C 109.5
C45 C48 H48A 109.5
C45 C48 H48B 109.5
H48A C48 H48B 109.5
C45 C48 H48C 109.5
H48A C48 H48C 109.5
H48B C48 H48C 109.5
C40 P4 C49 107.5(8)
C40 P4 C53 105.5(7)
C49 P4 C53 110.6(7)
C40 P4 Ir2 102.7(3)
C49 P4 Ir2 118.2(7)
C53 P4 Ir2 111.3(5)
C38 C40 P4 109.7(6)
C38 C40 H40A 109.7
P4 C40 H40A 109.7
C38 C40 H40B 109.7
P4 C40 H40B 109.7
H40A C40 H40B 108.2
C52 C49 C51 116(2)
C52 C49 C50 108.6(18)
C51 C49 C50 101.9(13)
C52 C49 P4 115.4(17)
C51 C49 P4 114.4(18)
C50 C49 P4 97.3(16)
C49 C50 H50A 109.5
C49 C50 H50B 109.5
H50A C50 H50B 109.5
C49 C50 H50C 109.5
H50A C50 H50C 109.5
H50B C50 H50C 109.5
C49 C51 H51A 109.5
C49 C51 H51B 109.5
H51A C51 H51B 109.5
C49 C51 H51C 109.5
H51A C51 H51C 109.5
H51B C51 H51C 109.5
C49 C52 H52A 109.5
C49 C52 H52B 109.5
H52A C52 H52B 109.5
C49 C52 H52C 109.5
H52A C52 H52C 109.5
H52B C52 H52C 109.5
C54 C53 C56 117.9(18)
C54 C53 C55 108.5(17)
C56 C53 C55 109.0(16)
C54 C53 P4 105.9(17)
C56 C53 P4 108.7(17)
C55 C53 P4 106.3(15)
C53 C54 H54A 109.5
C53 C54 H54B 109.5
H54A C54 H54B 109.5
C53 C54 H54C 109.5
H54A C54 H54C 109.5
H54B C54 H54C 109.5
C53 C55 H55A 109.5
C53 C55 H55B 109.5
H55A C55 H55B 109.5
C53 C55 H55C 109.5
H55A C55 H55C 109.5
H55B C55 H55C 109.5
C53 C56 H56A 109.5
C53 C56 H56B 109.5
H56A C56 H56B 109.5
C53 C56 H56C 109.5
H56A C56 H56C 109.5
H56B C56 H56C 109.5

loop_
_geom_bond_atom_site_label_1
_geom_bond_atom_site_label_2
_geom_bond_distance
Ir1 C1 2.062(5)
Ir1 C25 2.063(5)
Ir1 P1 2.2928(15)
Ir1 P2 2.2992(14)
Ir1 H1 1.595(11)
P1 C7 1.831(7)
P1 C9 1.861(7)
P1 C13 1.880(7)
P2 C8 1.840(5)
P2 C21 1.864(6)
P2 C17 1.874(6)
C1 C2 1.416(8)
C1 C6 1.427(6)
C2 C3 1.391(7)
C2 C7 1.498(8)
C3 C4 1.376(8)
C3 H3 0.9500
C4 C5 1.370(8)
C4 H4 0.9500
C5 C6 1.398(7)
C5 H5 0.9500
C6 C8 1.521(8)
C7 H7A 0.9900
C7 H7B 0.9900
C8 H8A 0.9900
C8 H8B 0.9900
C9 C12 1.503(11)
C9 C11 1.520(9)
C9 C10 1.541(11)
C10 H10A 0.9800
C10 H10B 0.9800
C10 H10C 0.9800
C11 H11A 0.9800
C11 H11B 0.9800
C11 H11C 0.9800
C12 H12A 0.9800
C12 H12B 0.9800
C12 H12C 0.9800
C13 C14 1.507(10)
C13 C15 1.517(11)
C13 C16 1.548(10)
C14 H14A 0.9800
C14 H14B 0.9800
C14 H14C 0.9800
C15 H15A 0.9800
C15 H15B 0.9800
C15 H15C 0.9800
C16 H16A 0.9800
C16 H16B 0.9800
C16 H16C 0.9800
C17 C18 1.502(11)
C17 C19 1.531(8)
C17 C20 1.533(9)
C18 H18A 0.9800
C18 H18B 0.9800
C18 H18C 0.9800
C19 H19A 0.9800
C19 H19B 0.9800
C19 H19C 0.9800
C20 H20A 0.9800
C20 H20B 0.9800
C20 H20C 0.9800
C21 C24 1.512(8)
C21 C22 1.539(8)
C21 C23 1.551(9)
C22 H22A 0.9800
C22 H22B 0.9800
C22 H22C 0.9800
C23 H23A 0.9800
C23 H23B 0.9800
C23 H23C 0.9800
C24 H24A 0.9800
C24 H24B 0.9800
C24 H24C 0.9800
C25 C26 1.157(7)
C26 C27 1.464(8)
C27 C32 1.366(10)
C27 C28 1.396(8)
C28 C29 1.388(9)
C28 H28 0.9500
C29 C30 1.352(12)
C29 H29 0.9500
C30 C31 1.378(12)
C30 H30 0.9500
C31 C32 1.397(10)
C31 H31 0.9500
C32 H32 0.9500
Ir2 C57 2.039(9)
Ir2 C33 2.062(11)
Ir2 P3 2.287(2)
Ir2 P4 2.296(2)
Ir2 H2A 1.601(11)
C33 C34 1.407(13)
C33 C38 1.412(12)
C34 C35 1.390(14)
C34 C39 1.521(15)
C35 C36 1.374(15)
C35 H35 0.9500
C36 C37 1.370(14)
C36 H36 0.9500
C37 C38 1.397(12)
C37 H37 0.9500
C38 C40 1.523(13)
C57 C58 1.203(12)
C58 C59 1.474(13)
C59 C64 1.381(14)
C59 C60 1.394(14)
C60 C61 1.375(14)
C60 H60 0.9500
C61 C62 1.370(15)
C61 H61 0.9500
C62 C63 1.377(15)
C62 H62 0.9500
C63 C64 1.390(14)
C63 H63 0.9500
C64 H64 0.9500
P3 C45 1.81(4)
P3 C39 1.854(13)
P3 C41 1.91(3)
C39 H39A 0.9900
C39 H39B 0.9900
C41 C44 1.32(3)
C41 C42 1.52(3)
C41 C43 1.63(3)
C42 H42A 0.9800
C42 H42B 0.9800
C42 H42C 0.9800
C43 H43A 0.9800
C43 H43B 0.9800
C43 H43C 0.9800
C44 H44A 0.9800
C44 H44B 0.9800
C44 H44C 0.9800
C45 C46 1.51(4)
C45 C47 1.55(3)
C45 C48 1.61(3)
C46 H46A 0.9800
C46 H46B 0.9800
C46 H46C 0.9800
C47 H47A 0.9800
C47 H47B 0.9800
C47 H47C 0.9800
C48 H48A 0.9800
C48 H48B 0.9800
C48 H48C 0.9800
P4 C40 1.849(10)
P4 C49 1.89(4)
P4 C53 1.95(4)
C40 H40A 0.9900
C40 H40B 0.9900
C49 C52 1.40(3)
C49 C51 1.55(3)
C49 C50 1.70(2)
C50 H50A 0.9800
C50 H50B 0.9800
C50 H50C 0.9800
C51 H51A 0.9800
C51 H51B 0.9800
C51 H51C 0.9800
C52 H52A 0.9800
C52 H52B 0.9800
C52 H52C 0.9800
C53 C54 1.42(2)
C53 C56 1.51(2)
C53 C55 1.62(2)
C54 H54A 0.9800
C54 H54B 0.9800
C54 H54C 0.9800
C55 H55A 0.9800
C55 H55B 0.9800
C55 H55C 0.9800
C56 H56A 0.9800
C56 H56B 0.9800
C56 H56C 0.9800

loop_
_geom_torsion_atom_site_label_1
_geom_torsion_atom_site_label_2
_geom_torsion_atom_site_label_3
_geom_torsion_atom_site_label_4
_geom_torsion
C1 Ir1 P1 C7 2.1(4)
C25 Ir1 P1 C7 -175.9(4)
P2 Ir1 P1 C7 -11.0(5)
C1 Ir1 P1 C9 -115.4(3)
C25 Ir1 P1 C9 66.6(3)
P2 Ir1 P1 C9 -128.5(3)
C1 Ir1 P1 C13 113.3(3)
C25 Ir1 P1 C13 -64.7(3)
P2 Ir1 P1 C13 100.2(3)
C1 Ir1 P2 C8 14.8(2)
C25 Ir1 P2 C8 -167.2(2)
P1 Ir1 P2 C8 27.9(3)
C1 Ir1 P2 C21 -98.2(2)
C25 Ir1 P2 C21 79.8(2)
P1 Ir1 P2 C21 -85.1(3)
C1 Ir1 P2 C17 129.2(3)
C25 Ir1 P2 C17 -52.7(3)
P1 Ir1 P2 C17 142.3(3)
C25 Ir1 C1 C2 108(5)
P1 Ir1 C1 C2 -3.3(4)
P2 Ir1 C1 C2 173.5(5)
C25 Ir1 C1 C6 -71(5)
P1 Ir1 C1 C6 177.6(4)
P2 Ir1 C1 C6 -5.6(4)
C6 C1 C2 C3 3.2(8)
Ir1 C1 C2 C3 -176.0(5)
C6 C1 C2 C7 -177.4(7)
Ir1 C1 C2 C7 3.4(9)
C1 C2 C3 C4 -0.6(9)
C7 C2 C3 C4 -179.9(7)
C2 C3 C4 C5 -1.6(9)
C3 C4 C5 C6 0.9(9)
C4 C5 C6 C1 1.9(8)
C4 C5 C6 C8 -173.6(5)
C2 C1 C6 C5 -3.9(7)
Ir1 C1 C6 C5 175.3(4)
C2 C1 C6 C8 171.8(5)
Ir1 C1 C6 C8 -9.0(6)
C3 C2 C7 P1 178.3(6)
C1 C2 C7 P1 -1.1(10)
C9 P1 C7 C2 124.7(7)
C13 P1 C7 C2 -116.7(7)
Ir1 P1 C7 C2 -1.2(8)
C5 C6 C8 P2 -162.6(4)
C1 C6 C8 P2 21.8(6)
C21 P2 C8 C6 95.3(4)
C17 P2 C8 C6 -147.2(4)
Ir1 P2 C8 C6 -22.7(4)
C7 P1 C9 C12 -176.8(6)
C13 P1 C9 C12 70.0(7)
Ir1 P1 C9 C12 -60.4(6)
C7 P1 C9 C11 58.5(6)
C13 P1 C9 C11 -54.7(6)
Ir1 P1 C9 C11 174.9(4)
C7 P1 C9 C10 -59.9(7)
C13 P1 C9 C10 -173.1(7)
Ir1 P1 C9 C10 56.6(7)
C7 P1 C13 C14 -45.6(7)
C9 P1 C13 C14 68.7(7)
Ir1 P1 C13 C14 -156.7(5)
C7 P1 C13 C15 -170.0(6)
C9 P1 C13 C15 -55.7(6)
Ir1 P1 C13 C15 78.9(5)
C7 P1 C13 C16 78.1(7)
C9 P1 C13 C16 -167.6(6)
Ir1 P1 C13 C16 -33.0(7)
C8 P2 C17 C18 78.7(5)
C21 P2 C17 C18 -168.2(5)
Ir1 P2 C17 C18 -35.3(5)
C8 P2 C17 C19 -42.4(6)
C21 P2 C17 C19 70.7(6)
Ir1 P2 C17 C19 -156.4(5)
C8 P2 C17 C20 -164.7(5)
C21 P2 C17 C20 -51.6(6)
Ir1 P2 C17 C20 81.3(6)
C8 P2 C21 C24 -168.1(4)
C17 P2 C21 C24 79.6(5)
Ir1 P2 C21 C24 -56.3(5)
C8 P2 C21 C22 -48.4(5)
C17 P2 C21 C22 -160.7(4)
Ir1 P2 C21 C22 63.4(4)
C8 P2 C21 C23 68.4(5)
C17 P2 C21 C23 -43.9(5)
Ir1 P2 C21 C23 -179.8(4)
C1 Ir1 C25 C26 1(18)
P1 Ir1 C25 C26 112(14)
P2 Ir1 C25 C26 -64(14)
Ir1 C25 C26 C27 49(25)
C25 C26 C27 C32 18(16)
C25 C26 C27 C28 -163(15)
C32 C27 C28 C29 -0.7(10)
C26 C27 C28 C29 -179.4(6)
C27 C28 C29 C30 0.9(12)
C28 C29 C30 C31 -0.2(15)
C29 C30 C31 C32 -0.7(16)
C28 C27 C32 C31 -0.2(12)
C26 C27 C32 C31 178.5(8)
C30 C31 C32 C27 0.9(15)
C57 Ir2 C33 C34 77(11)
P3 Ir2 C33 C34 -9.1(9)
P4 Ir2 C33 C34 171.7(9)
C57 Ir2 C33 C38 -100(11)
P3 Ir2 C33 C38 173.8(9)
P4 Ir2 C33 C38 -5.4(8)
C38 C33 C34 C35 1.1(17)
Ir2 C33 C34 C35 -176.1(10)
C38 C33 C34 C39 175.7(10)
Ir2 C33 C34 C39 -1.6(15)
C33 C34 C35 C36 2(2)
C39 C34 C35 C36 -172.8(13)
C34 C35 C36 C37 -3(2)
C35 C36 C37 C38 1.0(18)
C36 C37 C38 C33 1.9(15)
C36 C37 C38 C40 -175.6(10)
C34 C33 C38 C37 -2.9(15)
Ir2 C33 C38 C37 174.3(7)
C34 C33 C38 C40 174.6(9)
Ir2 C33 C38 C40 -8.1(13)
C33 Ir2 C57 C58 41(17)
P3 Ir2 C57 C58 127(8)
P4 Ir2 C57 C58 -54(8)
Ir2 C57 C58 C59 10(17)
C57 C58 C59 C64 33(11)
C57 C58 C59 C60 -144(10)
C64 C59 C60 C61 -2.1(19)
C58 C59 C60 C61 174.6(12)
C59 C60 C61 C62 1(2)
C60 C61 C62 C63 -1(2)
C61 C62 C63 C64 2(2)
C60 C59 C64 C63 2.9(19)
C58 C59 C64 C63 -173.8(11)
C62 C63 C64 C59 -3(2)
C57 Ir2 P3 C45 -50.4(10)
C33 Ir2 P3 C45 127.1(10)
P4 Ir2 P3 C45 130.4(10)
C57 Ir2 P3 C39 -163.6(6)
C33 Ir2 P3 C39 13.9(6)
P4 Ir2 P3 C39 17.2(7)
C57 Ir2 P3 C41 78.8(11)
C33 Ir2 P3 C41 -103.7(11)
P4 Ir2 P3 C41 -100.4(11)
C35 C34 C39 P3 -171.0(10)
C33 C34 C39 P3 14.4(15)
C45 P3 C39 C34 -144.0(10)
C41 P3 C39 C34 98.2(11)
Ir2 P3 C39 C34 -18.5(10)
C45 P3 C41 C44 72.7(18)
C39 P3 C41 C44 -174.3(14)
Ir2 P3 C41 C44 -61.6(18)
C45 P3 C41 C42 -159.2(13)
C39 P3 C41 C42 -46.3(15)
Ir2 P3 C41 C42 66.4(16)
C45 P3 C41 C43 -52(2)
C39 P3 C41 C43 61.3(18)
Ir2 P3 C41 C43 174.0(13)
C39 P3 C45 C46 -39.3(18)
C41 P3 C45 C46 79(2)
Ir2 P3 C45 C46 -152.6(13)
C39 P3 C45 C47 -168.4(12)
C41 P3 C45 C47 -50.5(16)
Ir2 P3 C45 C47 78.2(13)
C39 P3 C45 C48 81.8(15)
C41 P3 C45 C48 -160.2(16)
Ir2 P3 C45 C48 -31.5(19)
C57 Ir2 P4 C40 -168.9(4)
C33 Ir2 P4 C40 13.6(5)
P3 Ir2 P4 C40 10.3(5)
C57 Ir2 P4 C49 -50.9(7)
C33 Ir2 P4 C49 131.7(7)
P3 Ir2 P4 C49 128.4(7)
C57 Ir2 P4 C53 78.7(7)
C33 Ir2 P4 C53 -98.8(7)
P3 Ir2 P4 C53 -102.1(7)
C37 C38 C40 P4 -162.3(7)
C33 C38 C40 P4 20.1(11)
C49 P4 C40 C38 -146.4(8)
C53 P4 C40 C38 95.6(8)
Ir2 P4 C40 C38 -21.0(7)
C40 P4 C49 C52 -170.4(13)
C53 P4 C49 C52 -55.8(17)
Ir2 P4 C49 C52 74.1(14)
C40 P4 C49 C51 -31.8(12)
C53 P4 C49 C51 82.9(13)
Ir2 P4 C49 C51 -147.3(10)
C40 P4 C49 C50 74.9(12)
C53 P4 C49 C50 -170.4(10)
Ir2 P4 C49 C50 -40.5(13)
C40 P4 C53 C54 -43.3(12)
C49 P4 C53 C54 -159.2(12)
Ir2 P4 C53 C54 67.3(12)
C40 P4 C53 C56 -170.9(9)
C49 P4 C53 C56 73.2(13)
Ir2 P4 C53 C56 -60.3(11)
C40 P4 C53 C55 71.9(11)
C49 P4 C53 C55 -44.0(14)
Ir2 P4 C53 C55 -177.4(8)
